data_7054292
loop_
_publ_author_name
'Wang, Han'
'Yang, Jin'
'Mak, Thomas C. W.'

_publ_section_title
;
 Supramolecular silver(i) coordination isomers of different
 dimensionalities assembled using a conformationally flexible multidentate
 oligo-\a-sulfanylpyrazinyl ligand
;
_journal_issue 10
_journal_name_full 'New J. Chem.'
_journal_page_first 4690
_journal_paper_doi 10.1039/C4NJ00836G
_journal_volume 38
_journal_year 2014
_chemical_formula_sum 'C12 H8 Ag Cl N6 O4 S2'
_chemical_formula_weight 507.68
_chemical_name_systematic
;
 ?
;
_space_group_IT_number 19
_symmetry_cell_setting orthorhombic
_symmetry_space_group_name_Hall 'P 2ac 2ab'
_symmetry_space_group_name_H-M 'P 21 21 21'
_atom_sites_solution_hydrogens geom
_atom_sites_solution_primary direct
_atom_sites_solution_secondary difmap
_audit_creation_method SHELXL-97
_cell_angle_alpha 90.00
_cell_angle_beta 90.00
_cell_angle_gamma 90.00
_cell_formula_units_Z 4
_cell_length_a 8.6058(17)
_cell_length_b 13.283(3)
_cell_length_c 14.427(3)
_cell_measurement_temperature 293(2)
_cell_volume 1649.2(6)
_computing_cell_refinement 'SAINT(Bruker, 2001)'
_computing_data_collection 'APEX2(Bruker, 2003)'
_computing_data_reduction 'APEX2(Bruker, 2003)'
_computing_structure_refinement 'SHELXL-97 (Sheldrick, 1997)'
_diffrn_ambient_temperature 293(2)
_diffrn_measured_fraction_theta_full 0.991
_diffrn_measured_fraction_theta_max 0.991
_diffrn_radiation_monochromator graphite
_diffrn_radiation_source 'fine-focus sealed tube'
_diffrn_radiation_type MoK\a
_diffrn_radiation_wavelength 0.71073
_diffrn_reflns_av_R_equivalents 0.0468
_diffrn_reflns_av_sigmaI/netI 0.0224
_diffrn_reflns_limit_h_max 9
_diffrn_reflns_limit_h_min -11
_diffrn_reflns_limit_k_max 17
_diffrn_reflns_limit_k_min -17
_diffrn_reflns_limit_l_max 19
_diffrn_reflns_limit_l_min -19
_diffrn_reflns_number 29064
_diffrn_reflns_theta_full 28.13
_diffrn_reflns_theta_max 28.13
_diffrn_reflns_theta_min 2.08
_exptl_absorpt_coefficient_mu 1.672
_exptl_absorpt_correction_T_max 0.851
_exptl_absorpt_correction_T_min 0.820
_exptl_absorpt_correction_type multi-scan
_exptl_absorpt_process_details SADABS
_exptl_crystal_colour yellow
_exptl_crystal_density_diffrn 2.045
_exptl_crystal_density_method 'not measured'
_exptl_crystal_description needle
_exptl_crystal_F_000 1000
_exptl_crystal_size_max 0.35
_exptl_crystal_size_mid 0.10
_exptl_crystal_size_min 0.10
_refine_diff_density_max 0.528
_refine_diff_density_min -0.437
_refine_diff_density_rms 0.058
_refine_ls_abs_structure_details 'Flack H D (1983), Acta Cryst. A39, 876-881'
_refine_ls_abs_structure_Flack -0.01(2)
_refine_ls_extinction_coef 0.0116(6)
_refine_ls_extinction_expression Fc^*^=kFc[1+0.001xFc^2^\l^3^/sin(2\q)]^-1/4^
_refine_ls_extinction_method SHELXL
_refine_ls_goodness_of_fit_ref 1.010
_refine_ls_hydrogen_treatment constr
_refine_ls_matrix_type full
_refine_ls_number_parameters 236
_refine_ls_number_reflns 3998
_refine_ls_number_restraints 0
_refine_ls_restrained_S_all 1.010
_refine_ls_R_factor_all 0.0241
_refine_ls_R_factor_gt 0.0226
_refine_ls_shift/su_max 0.001
_refine_ls_shift/su_mean 0.000
_refine_ls_structure_factor_coef Fsqd
_refine_ls_weighting_details 'calc w=1/[\s^2^(Fo^2^)+(0.0370P)^2^+0.8966P] where P=(Fo^2^+2Fc^2^)/3'
_refine_ls_weighting_scheme calc
_refine_ls_wR_factor_gt 0.0631
_refine_ls_wR_factor_ref 0.0653
_reflns_number_gt 3864
_reflns_number_total 3998
_reflns_threshold_expression >2sigma(I)
_cod_data_source_file c4nj00836g1.cif
_cod_data_source_block 1b
_cod_depositor_comments 'Adding full bibliography for 7054291--7054294.cif.'
_cod_original_sg_symbol_H-M P212121
_cod_database_code 7054292

loop_
_symmetry_equiv_pos_as_xyz
'x, y, z'
'-x+1/2, -y, z+1/2'
'x+1/2, -y+1/2, -z'
'-x, y+1/2, -z+1/2'

loop_
_atom_site_label
_atom_site_type_symbol
_atom_site_fract_x
_atom_site_fract_y
_atom_site_fract_z
_atom_site_U_iso_or_equiv
_atom_site_adp_type
_atom_site_occupancy
_atom_site_symmetry_multiplicity
_atom_site_calc_flag
_atom_site_refinement_flags
C1 C -0.0508(4) -0.2053(3) -0.1626(2) 0.0481(7) Uani 1 1 d .
H1 H -0.0930 -0.2523 -0.1220 0.058 Uiso 1 1 calc R
C2 C 0.1052(4) -0.1832(3) -0.1579(2) 0.0554(7) Uani 1 1 d .
H2 H 0.1664 -0.2175 -0.1151 0.067 Uiso 1 1 calc R
C3 C 0.0800(4) -0.0680(2) -0.2717(2) 0.0483(6) Uani 1 1 d .
H3 H 0.1220 -0.0179 -0.3092 0.058 Uiso 1 1 calc R
C4 C -0.0769(3) -0.09132(19) -0.27999(17) 0.0360(5) Uani 1 1 d .
C5 C -0.0896(3) -0.02147(18) -0.45961(16) 0.0340(4) Uani 1 1 d .
C6 C -0.1241(3) 0.0527(2) -0.52408(19) 0.0391(6) Uani 1 1 d .
H6 H -0.2004 0.1002 -0.5111 0.047 Uiso 1 1 calc R
C7 C 0.0635(3) -0.01070(19) -0.61954(18) 0.0354(5) Uani 1 1 d .
H7 H 0.1173 -0.0104 -0.6754 0.042 Uiso 1 1 calc R
C8 C 0.1012(3) -0.08186(17) -0.55179(16) 0.0307(4) Uani 1 1 d .
C9 C 0.2770(3) -0.22349(19) -0.46662(18) 0.0337(5) Uani 1 1 d .
C10 C 0.2059(3) -0.3441(2) -0.3656(2) 0.0484(7) Uani 1 1 d .
H10 H 0.1422 -0.3976 -0.3486 0.058 Uiso 1 1 calc R
C11 C 0.3206(3) -0.3139(2) -0.3051(2) 0.0424(6) Uani 1 1 d .
H11 H 0.3333 -0.3481 -0.2494 0.051 Uiso 1 1 calc R
C12 C 0.3926(3) -0.19087(18) -0.40623(16) 0.0328(5) Uani 1 1 d .
H12 H 0.4554 -0.1369 -0.4228 0.039 Uiso 1 1 calc R
N1 N -0.1436(3) -0.15964(18) -0.22535(16) 0.0385(4) Uani 1 1 d .
N2 N 0.1714(3) -0.1153(3) -0.2117(2) 0.0561(7) Uani 1 1 d .
N3 N 0.0230(3) -0.08933(16) -0.47270(15) 0.0333(4) Uani 1 1 d .
N4 N -0.0477(3) 0.05616(17) -0.60502(15) 0.0380(5) Uani 1 1 d .
N5 N 0.4141(3) -0.23623(15) -0.32480(15) 0.0346(4) Uani 1 1 d .
N6 N 0.1823(3) -0.30004(19) -0.44708(19) 0.0439(5) Uani 1 1 d .
O1 O -0.4787(8) -0.2974(3) -0.0814(3) 0.140(2) Uani 1 1 d .
O2 O -0.4958(4) -0.4547(2) -0.0180(2) 0.0788(9) Uani 1 1 d .
O3 O -0.4102(5) -0.4340(4) -0.1700(2) 0.1184(16) Uani 1 1 d .
O4 O -0.2564(4) -0.3861(4) -0.0482(3) 0.1180(16) Uani 1 1 d .
S1 S 0.25736(8) -0.16408(5) -0.57611(4) 0.03912(15) Uani 1 1 d .
S2 S -0.20448(9) -0.02965(6) -0.35777(5) 0.04463(16) Uani 1 1 d .
Cl1 Cl -0.40948(11) -0.39149(5) -0.08083(5) 0.04750(16) Uani 1 1 d .
Ag1 Ag -0.41100(3) -0.176968(16) -0.224067(14) 0.04295(8) Uani 1 1 d .

loop_
_atom_site_aniso_label
_atom_site_aniso_U_11
_atom_site_aniso_U_22
_atom_site_aniso_U_33
_atom_site_aniso_U_23
_atom_site_aniso_U_13
_atom_site_aniso_U_12
C1 0.0477(16) 0.0637(18) 0.0330(13) 0.0068(12) 0.0007(11) 0.0001(12)
C2 0.0445(15) 0.085(2) 0.0367(13) -0.0017(14) -0.0054(12) 0.0082(17)
C3 0.0426(14) 0.0639(17) 0.0385(13) -0.0081(13) 0.0098(14) -0.0124(13)
C4 0.0363(12) 0.0442(12) 0.0275(10) -0.0061(9) 0.0066(11) -0.0023(10)
C5 0.0365(11) 0.0353(10) 0.0302(10) 0.0002(8) 0.0053(10) 0.0008(10)
C6 0.0431(15) 0.0360(12) 0.0382(13) 0.0023(10) 0.0063(11) 0.0040(10)
C7 0.0366(12) 0.0392(12) 0.0303(11) 0.0015(9) 0.0046(9) -0.0055(10)
C8 0.0316(11) 0.0310(10) 0.0296(10) -0.0022(8) -0.0002(9) -0.0027(9)
C9 0.0301(11) 0.0341(11) 0.0370(12) -0.0036(9) 0.0014(9) 0.0046(9)
C10 0.0384(13) 0.0421(14) 0.0645(19) 0.0123(13) -0.0019(13) -0.0092(11)
C11 0.0381(13) 0.0437(14) 0.0453(14) 0.0091(12) -0.0017(10) -0.0013(11)
C12 0.0291(11) 0.0334(11) 0.0358(11) -0.0017(8) 0.0017(9) 0.0011(9)
N1 0.0357(10) 0.0494(12) 0.0303(10) -0.0027(10) 0.0030(8) -0.0028(8)
N2 0.0360(12) 0.091(2) 0.0413(14) -0.0133(14) -0.0006(11) -0.0052(13)
N3 0.0350(10) 0.0356(10) 0.0293(10) 0.0015(8) 0.0041(8) 0.0034(8)
N4 0.0429(12) 0.0371(10) 0.0340(11) 0.0057(8) 0.0014(8) -0.0020(8)
N5 0.0302(9) 0.0374(9) 0.0364(10) -0.0011(8) 0.0006(9) 0.0021(9)
N6 0.0371(11) 0.0447(12) 0.0500(14) 0.0019(10) -0.0078(10) -0.0061(9)
O1 0.251(6) 0.076(2) 0.094(3) 0.038(2) 0.061(3) 0.084(3)
O2 0.094(2) 0.0630(15) 0.0792(19) 0.0013(15) 0.0138(18) -0.0176(16)
O3 0.109(3) 0.196(5) 0.0501(16) -0.042(2) -0.0079(19) 0.046(3)
O4 0.063(2) 0.207(5) 0.084(2) 0.033(3) -0.0166(18) -0.040(3)
S1 0.0365(3) 0.0511(4) 0.0298(3) -0.0020(3) 0.0029(2) 0.0092(3)
S2 0.0425(3) 0.0536(4) 0.0378(3) 0.0068(3) 0.0130(3) 0.0119(3)
Cl1 0.0549(4) 0.0517(3) 0.0359(3) -0.0005(3) -0.0045(3) 0.0065(3)
Ag1 0.04206(11) 0.04941(12) 0.03739(11) -0.00410(8) -0.00462(9) -0.00558(9)

loop_
_atom_type_symbol
_atom_type_description
_atom_type_scat_dispersion_real
_atom_type_scat_dispersion_imag
_atom_type_scat_source
C C 0.0033 0.0016 'International Tables Vol C Tables 4.2.6.8 and 6.1.1.4'
H H 0.0000 0.0000 'International Tables Vol C Tables 4.2.6.8 and 6.1.1.4'
N N 0.0061 0.0033 'International Tables Vol C Tables 4.2.6.8 and 6.1.1.4'
O O 0.0106 0.0060 'International Tables Vol C Tables 4.2.6.8 and 6.1.1.4'
S S 0.1246 0.1234 'International Tables Vol C Tables 4.2.6.8 and 6.1.1.4'
Cl Cl 0.1484 0.1585 'International Tables Vol C Tables 4.2.6.8 and 6.1.1.4'
Ag Ag -0.8971 1.1015 'International Tables Vol C Tables 4.2.6.8 and 6.1.1.4'

loop_
_geom_angle_atom_site_label_1
_geom_angle_atom_site_label_2
_geom_angle_atom_site_label_3
_geom_angle
_geom_angle_site_symmetry_1
_geom_angle_site_symmetry_3
N1 C1 C2 121.0(3) . .
N1 C1 H1 119.5 . .
C2 C1 H1 119.5 . .
N2 C2 C1 122.5(3) . .
N2 C2 H2 118.7 . .
C1 C2 H2 118.7 . .
N2 C3 C4 121.7(3) . .
N2 C3 H3 119.1 . .
C4 C3 H3 119.1 . .
N1 C4 C3 121.3(3) . .
N1 C4 S2 115.0(2) . .
C3 C4 S2 123.6(2) . .
N3 C5 C6 122.6(2) . .
N3 C5 S2 118.66(18) . .
C6 C5 S2 118.6(2) . .
N4 C6 C5 120.2(2) . .
N4 C6 H6 119.9 . .
C5 C6 H6 119.9 . .
N4 C7 C8 120.7(2) . .
N4 C7 H7 119.6 . .
C8 C7 H7 119.6 . .
N3 C8 C7 122.3(2) . .
N3 C8 S1 120.63(18) . .
C7 C8 S1 117.08(19) . .
N6 C9 C12 122.8(2) . .
N6 C9 S1 118.0(2) . .
C12 C9 S1 119.2(2) . .
N6 C10 C11 122.8(3) . .
N6 C10 H10 118.6 . .
C11 C10 H10 118.6 . .
N5 C11 C10 121.5(3) . .
N5 C11 H11 119.3 . .
C10 C11 H11 119.3 . .
N5 C12 C9 120.7(2) . .
N5 C12 H12 119.7 . .
C9 C12 H12 119.7 . .
C4 N1 C1 116.6(2) . .
C4 N1 Ag1 120.08(18) . .
C1 N1 Ag1 122.55(19) . .
C2 N2 C3 116.9(3) . .
C8 N3 C5 116.0(2) . .
C7 N4 C6 118.0(2) . .
C7 N4 Ag1 116.55(17) . 2_454
C6 N4 Ag1 125.39(18) . 2_454
C12 N5 C11 116.8(2) . .
C12 N5 Ag1 120.48(17) . 1_655
C11 N5 Ag1 122.58(18) . 1_655
C10 N6 C9 115.5(2) . .
C8 S1 C9 99.82(11) . .
C4 S2 C5 101.97(12) . .
O1 Cl1 O3 110.8(3) . .
O1 Cl1 O4 111.2(4) . .
O3 Cl1 O4 109.4(3) . .
O1 Cl1 O2 107.9(3) . .
O3 Cl1 O2 109.9(3) . .
O4 Cl1 O2 107.6(2) . .
N5 Ag1 N1 134.42(8) 1_455 .
N5 Ag1 N4 127.36(8) 1_455 2_455
N1 Ag1 N4 95.00(8) . 2_455

loop_
_geom_bond_atom_site_label_1
_geom_bond_atom_site_label_2
_geom_bond_distance
_geom_bond_site_symmetry_2
C1 N1 1.351(4) .
C1 C2 1.376(5) .
C1 H1 0.9300 .
C2 N2 1.320(5) .
C2 H2 0.9300 .
C3 N2 1.328(5) .
C3 C4 1.390(4) .
C3 H3 0.9300 .
C4 N1 1.332(3) .
C4 S2 1.771(3) .
C5 N3 1.337(3) .
C5 C6 1.387(3) .
C5 S2 1.774(2) .
C6 N4 1.341(3) .
C6 H6 0.9300 .
C7 N4 1.323(4) .
C7 C8 1.398(3) .
C7 H7 0.9300 .
C8 N3 1.328(3) .
C8 S1 1.767(3) .
C9 N6 1.333(3) .
C9 C12 1.391(4) .
C9 S1 1.774(3) .
C10 N6 1.329(4) .
C10 C11 1.377(4) .
C10 H10 0.9300 .
C11 N5 1.338(4) .
C11 H11 0.9300 .
C12 N5 1.333(3) .
C12 H12 0.9300 .
N1 Ag1 2.313(2) .
N4 Ag1 2.377(2) 2_454
N5 Ag1 2.236(2) 1_655
O1 Cl1 1.384(3) .
O2 Cl1 1.441(3) .
O3 Cl1 1.405(3) .
O4 Cl1 1.401(4) .
Ag1 N5 2.236(2) 1_455
Ag1 N4 2.377(2) 2_455

loop_
_geom_torsion_atom_site_label_1
_geom_torsion_atom_site_label_2
_geom_torsion_atom_site_label_3
_geom_torsion_atom_site_label_4
_geom_torsion
_geom_torsion_site_symmetry_4
N1 C1 C2 N2 2.0(5) .
N2 C3 C4 N1 2.7(4) .
N2 C3 C4 S2 179.2(2) .
N3 C5 C6 N4 2.7(4) .
S2 C5 C6 N4 -174.8(2) .
N4 C7 C8 N3 3.6(4) .
N4 C7 C8 S1 -177.2(2) .
N6 C10 C11 N5 1.2(5) .
N6 C9 C12 N5 0.3(4) .
S1 C9 C12 N5 -177.58(18) .
C3 C4 N1 C1 -0.6(4) .
S2 C4 N1 C1 -177.4(2) .
C3 C4 N1 Ag1 169.6(2) .
S2 C4 N1 Ag1 -7.2(3) .
C2 C1 N1 C4 -1.6(4) .
C2 C1 N1 Ag1 -171.5(2) .
C1 C2 N2 C3 0.0(5) .
C4 C3 N2 C2 -2.3(5) .
C7 C8 N3 C5 -3.0(4) .
S1 C8 N3 C5 177.82(19) .
C6 C5 N3 C8 0.0(4) .
S2 C5 N3 C8 177.46(19) .
C8 C7 N4 C6 -0.8(4) .
C8 C7 N4 Ag1 177.09(18) 2_454
C5 C6 N4 C7 -2.2(4) .
C5 C6 N4 Ag1 -179.85(19) 2_454
C9 C12 N5 C11 0.4(3) .
C9 C12 N5 Ag1 -175.82(17) 1_655
C10 C11 N5 C12 -1.1(4) .
C10 C11 N5 Ag1 175.0(2) 1_655
C11 C10 N6 C9 -0.4(5) .
C12 C9 N6 C10 -0.3(4) .
S1 C9 N6 C10 177.6(2) .
N3 C8 S1 C9 -9.2(2) .
C7 C8 S1 C9 171.6(2) .
N6 C9 S1 C8 82.4(2) .
C12 C9 S1 C8 -99.6(2) .
N1 C4 S2 C5 -140.52(19) .
C3 C4 S2 C5 42.7(3) .
N3 C5 S2 C4 26.0(2) .
C6 C5 S2 C4 -156.4(2) .
C4 N1 Ag1 N5 70.6(2) 1_455
C1 N1 Ag1 N5 -119.8(2) 1_455
C4 N1 Ag1 N4 -89.2(2) 2_455
C1 N1 Ag1 N4 80.4(2) 2_455
